data_8102209
loop_
_publ_author_name
'Lin-Hai Jing'
'Da-Bin Qin'

_publ_section_title
;
 Crystal structure of methyl quinoline-2-carboxylate, C11H9NO2
;
_journal_issue 1
_journal_name_full 'Zeitschrift f\"ur Kristallographie - New Crystal Structures'
_journal_page_first 35
_journal_volume 223
_journal_year 2008
_chemical_formula_moiety 'C11 H9 N O2'
_chemical_formula_sum 'C11 H9 N O2'
_chemical_formula_weight 187.19
_chemical_name_systematic
;
methyl quinoline-2-carboxylate
;
_space_group_IT_number 14
_symmetry_cell_setting monoclinic
_symmetry_space_group_name_Hall '-P 2ybc'
_symmetry_space_group_name_H-M 'P 1 21/c 1'
_atom_sites_solution_hydrogens geom
_atom_sites_solution_primary direct
_atom_sites_solution_secondary difmap
_audit_creation_method SHELXL-97
_cell_angle_alpha 90.00
_cell_angle_beta 90.4320(10)
_cell_angle_gamma 90.00
_cell_formula_units_Z 4
_cell_length_a 3.86560(10)
_cell_length_b 10.4402(5)
_cell_length_c 22.2180(7)
_cell_measurement_reflns_used 7710
_cell_measurement_temperature 153(2)
_cell_measurement_theta_max 27.51
_cell_measurement_theta_min 3.38
_cell_volume 896.64(6)
_computing_cell_refinement RAPID-AUTO
_computing_data_collection 'RAPID-AUTO (Rigaku, 2004)'
_computing_data_reduction RAPID-AUTO
_computing_molecular_graphics 'XP in SHELXTL (Bruker, 1997)'
_computing_publication_material SHELXL97
_computing_structure_refinement 'SHELXL97 (Sheldrick, 1997)'
_computing_structure_solution 'SHELXS97 (Sheldrick, 1997)'
_diffrn_ambient_temperature 153(2)
_diffrn_measured_fraction_theta_full 0.995
_diffrn_measured_fraction_theta_max 0.995
_diffrn_measurement_device_type 'Rigaku R-AXIS RAPID'
_diffrn_measurement_method omega
_diffrn_radiation_monochromator graphite
_diffrn_radiation_source 'Rotating Anode'
_diffrn_radiation_type MoK\a
_diffrn_radiation_wavelength 0.71073
_diffrn_reflns_av_R_equivalents 0.0155
_diffrn_reflns_av_sigmaI/netI 0.0122
_diffrn_reflns_limit_h_max 4
_diffrn_reflns_limit_h_min -5
_diffrn_reflns_limit_k_max 13
_diffrn_reflns_limit_k_min -13
_diffrn_reflns_limit_l_max 28
_diffrn_reflns_limit_l_min -28
_diffrn_reflns_number 8482
_diffrn_reflns_theta_full 27.48
_diffrn_reflns_theta_max 27.48
_diffrn_reflns_theta_min 3.37
_diffrn_standards_decay_% 0
_diffrn_standards_interval_count 0
_diffrn_standards_interval_time 0
_diffrn_standards_number 0
_exptl_absorpt_coefficient_mu 0.097
_exptl_absorpt_correction_type none
_exptl_crystal_colour colorless
_exptl_crystal_density_diffrn 1.387
_exptl_crystal_density_method 'not measured'
_exptl_crystal_description block
_exptl_crystal_F_000 392
_exptl_crystal_size_max 0.57
_exptl_crystal_size_mid 0.46
_exptl_crystal_size_min 0.40
_refine_diff_density_max 0.358
_refine_diff_density_min -0.164
_refine_diff_density_rms 0.041
_refine_ls_extinction_coef 0.048(6)
_refine_ls_extinction_expression Fc^*^=kFc[1+0.001xFc^2^\l^3^/sin(2\q)]^-1/4^
_refine_ls_extinction_method SHELXL97
_refine_ls_goodness_of_fit_ref 1.000
_refine_ls_hydrogen_treatment constr
_refine_ls_matrix_type full
_refine_ls_number_parameters 129
_refine_ls_number_reflns 2032
_refine_ls_number_restraints 0
_refine_ls_restrained_S_all 1.000
_refine_ls_R_factor_all 0.0368
_refine_ls_R_factor_gt 0.0344
_refine_ls_shift/su_max 0.000
_refine_ls_shift/su_mean 0.000
_refine_ls_structure_factor_coef Fsqd
_refine_ls_weighting_details 'calc w=1/[\s^2^(Fo^2^)+(0.0706P)^2^+0.1786P] where P=(Fo^2^+2Fc^2^)/3'
_refine_ls_weighting_scheme calc
_refine_ls_wR_factor_gt 0.1032
_refine_ls_wR_factor_ref 0.1062
_reflns_number_gt 1872
_reflns_number_total 2032
_reflns_threshold_expression I>2sigma(I)
_cod_data_source_file 1267-2137.cff
_cod_data_source_block y2447
_cod_depositor_comments
;
The following automatic conversions were performed:
'_symmetry_cell_setting' value 'Monoclinic' changed to 'monoclinic'
according to '/home/saulius/struct/CIF-dictionaries/cif_core.dic'
dictionary named 'cif_core.dic' version 2.4.1 from 2010-06-29.

Automatic conversion script
Id: cif_fix_enum 1555 2011-01-17 13:19:09Z saulius 
;
_cod_original_sg_symbol_Hall -P2ybc
_cod_original_sg_symbol_H-M P12(1)/c1
_cod_database_code 8102209

loop_
_symmetry_equiv_pos_as_xyz
'x, y, z'
'-x, y+1/2, -z+1/2'
'-x, -y, -z'
'x, -y-1/2, z-1/2'

loop_
_atom_site_label
_atom_site_type_symbol
_atom_site_fract_x
_atom_site_fract_y
_atom_site_fract_z
_atom_site_U_iso_or_equiv
_atom_site_adp_type
_atom_site_occupancy
_atom_site_symmetry_multiplicity
_atom_site_Wyckoff_symbol
_atom_site_calc_flag
_atom_site_refinement_flags
_atom_site_disorder_assembly
_atom_site_disorder_group
O1 O 0.27013(17) 0.50591(6) 0.43660(3) 0.0249(2) Uani 1 4 e d . . .
O2 O -0.0170(2) 0.54480(7) 0.35032(3) 0.0377(2) Uani 1 4 e d . . .
N1 N 0.40356(19) 0.26734(7) 0.40479(3) 0.0205(2) Uani 1 4 e d . . .
C2 C 0.2432(2) 0.33979(9) 0.36473(4) 0.0214(2) Uani 1 4 e d . . .
C3 C 0.1493(2) 0.29864(10) 0.30623(4) 0.0258(2) Uani 1 4 e d . . .
H3 H 0.0329 0.3551 0.2793 0.031 Uiso 1 4 e calc R . .
C4 C 0.2281(2) 0.17663(10) 0.28892(4) 0.0273(2) Uani 1 4 e d . . .
H4 H 0.1683 0.1470 0.2498 0.033 Uiso 1 4 e calc R . .
C5 C 0.4914(2) -0.03309(10) 0.31662(5) 0.0291(2) Uani 1 4 e d . . .
H5 H 0.4397 -0.0671 0.2779 0.035 Uiso 1 4 e calc R . .
C6 C 0.6529(3) -0.10838(10) 0.35848(5) 0.0302(2) Uani 1 4 e d . . .
H6 H 0.7125 -0.1942 0.3488 0.036 Uiso 1 4 e calc R . .
C7 C 0.7316(3) -0.05896(9) 0.41623(5) 0.0277(2) Uani 1 4 e d . . .
H7 H 0.8416 -0.1122 0.4453 0.033 Uiso 1 4 e calc R . .
C8 C 0.6504(2) 0.06503(9) 0.43062(4) 0.0239(2) Uani 1 4 e d . . .
H8 H 0.7077 0.0975 0.4694 0.029 Uiso 1 4 e calc R . .
C9 C 0.4820(2) 0.14492(8) 0.38814(4) 0.0200(2) Uani 1 4 e d . . .
C10 C 0.3999(2) 0.09514(9) 0.33015(4) 0.0227(2) Uani 1 4 e d . . .
C11 C 0.1505(2) 0.47447(9) 0.38242(4) 0.0240(2) Uani 1 4 e d . . .
C12 C 0.1841(3) 0.63349(9) 0.45693(5) 0.0285(2) Uani 1 4 e d . . .
H12A H 0.2629 0.6963 0.4273 0.034 Uiso 1 4 e calc R . .
H12B H 0.2981 0.6500 0.4957 0.034 Uiso 1 4 e calc R . .
H12C H -0.0671 0.6406 0.4616 0.034 Uiso 1 4 e calc R . .

loop_
_atom_site_aniso_label
_atom_site_aniso_U_11
_atom_site_aniso_U_22
_atom_site_aniso_U_33
_atom_site_aniso_U_23
_atom_site_aniso_U_13
_atom_site_aniso_U_12
O1 0.0286(4) 0.0197(3) 0.0262(4) 0.0021(2) -0.0036(3) 0.0042(2)
O2 0.0457(5) 0.0326(4) 0.0346(4) 0.0097(3) -0.0114(3) 0.0096(3)
N1 0.0221(4) 0.0208(4) 0.0186(4) 0.0015(3) -0.0015(3) -0.0006(3)
C2 0.0193(4) 0.0249(4) 0.0200(4) 0.0043(3) -0.0006(3) -0.0025(3)
C3 0.0217(4) 0.0364(5) 0.0194(4) 0.0067(4) -0.0034(3) -0.0035(4)
C4 0.0236(5) 0.0409(6) 0.0173(4) -0.0025(4) -0.0013(3) -0.0072(4)
C5 0.0228(5) 0.0346(5) 0.0298(5) -0.0134(4) 0.0040(4) -0.0062(4)
C6 0.0252(5) 0.0242(5) 0.0413(6) -0.0104(4) 0.0059(4) -0.0021(3)
C7 0.0263(5) 0.0230(5) 0.0339(5) 0.0005(4) 0.0014(4) 0.0020(3)
C8 0.0262(5) 0.0233(4) 0.0222(4) -0.0010(3) -0.0010(3) 0.0005(3)
C9 0.0191(4) 0.0219(4) 0.0191(4) -0.0007(3) 0.0014(3) -0.0033(3)
C10 0.0182(4) 0.0295(5) 0.0203(4) -0.0037(3) 0.0022(3) -0.0059(3)
C11 0.0225(5) 0.0257(5) 0.0237(4) 0.0076(3) -0.0015(3) 0.0000(3)
C12 0.0298(5) 0.0194(4) 0.0362(5) 0.0017(4) 0.0006(4) 0.0041(3)

loop_
_atom_type_symbol
_atom_type_description
_atom_type_scat_dispersion_real
_atom_type_scat_dispersion_imag
_atom_type_scat_source
C C 0.0033 0.0016 'International Tables Vol C Tables 4.2.6.8 and 6.1.1.4'
H H 0.0000 0.0000 'International Tables Vol C Tables 4.2.6.8 and 6.1.1.4'
N N 0.0061 0.0033 'International Tables Vol C Tables 4.2.6.8 and 6.1.1.4'
O O 0.0106 0.0060 'International Tables Vol C Tables 4.2.6.8 and 6.1.1.4'

loop_
_geom_angle_atom_site_label_1
_geom_angle_atom_site_label_2
_geom_angle_atom_site_label_3
_geom_angle
_geom_angle_site_symmetry_1
_geom_angle_site_symmetry_3
_geom_angle_publ_flag
C11 O1 C12 115.57(7) . . ?
C2 N1 C9 117.27(8) . . ?
N1 C2 C3 124.21(9) . . ?
N1 C2 C11 118.13(8) . . ?
C3 C2 C11 117.66(8) . . ?
C4 C3 C2 119.08(8) . . ?
C4 C3 H3 120.5 . . ?
C2 C3 H3 120.5 . . ?
C3 C4 C10 118.94(8) . . ?
C3 C4 H4 120.5 . . ?
C10 C4 H4 120.5 . . ?
C6 C5 C10 120.87(9) . . ?
C6 C5 H5 119.6 . . ?
C10 C5 H5 119.6 . . ?
C5 C6 C7 120.14(9) . . ?
C5 C6 H6 119.9 . . ?
C7 C6 H6 119.9 . . ?
C8 C7 C6 120.55(9) . . ?
C8 C7 H7 119.7 . . ?
C6 C7 H7 119.7 . . ?
C7 C8 C9 120.43(8) . . ?
C7 C8 H8 119.8 . . ?
C9 C8 H8 119.8 . . ?
N1 C9 C8 118.25(8) . . ?
N1 C9 C10 122.60(8) . . ?
C8 C9 C10 119.15(8) . . ?
C4 C10 C5 123.25(9) . . ?
C4 C10 C9 117.90(8) . . ?
C5 C10 C9 118.85(9) . . ?
O2 C11 O1 124.50(9) . . ?
O2 C11 C2 122.79(9) . . ?
O1 C11 C2 112.70(7) . . ?
O1 C12 H12A 109.5 . . ?
O1 C12 H12B 109.5 . . ?
H12A C12 H12B 109.5 . . ?
O1 C12 H12C 109.5 . . ?
H12A C12 H12C 109.5 . . ?
H12B C12 H12C 109.5 . . ?

loop_
_geom_bond_atom_site_label_1
_geom_bond_atom_site_label_2
_geom_bond_distance
_geom_bond_site_symmetry_2
_geom_bond_publ_flag
O1 C11 1.3275(12) . ?
O1 C12 1.4462(11) . ?
O2 C11 1.2082(11) . ?
N1 C2 1.3191(11) . ?
N1 C9 1.3651(12) . ?
C2 C3 1.4137(12) . ?
C2 C11 1.5041(13) . ?
C3 C4 1.3658(14) . ?
C3 H3 0.9500 . ?
C4 C10 1.4123(13) . ?
C4 H4 0.9500 . ?
C5 C6 1.3651(16) . ?
C5 C10 1.4176(13) . ?
C5 H5 0.9500 . ?
C6 C7 1.4140(14) . ?
C6 H6 0.9500 . ?
C7 C8 1.3703(13) . ?
C7 H7 0.9500 . ?
C8 C9 1.4146(12) . ?
C8 H8 0.9500 . ?
C9 C10 1.4230(12) . ?
C12 H12A 0.9800 . ?
C12 H12B 0.9800 . ?
C12 H12C 0.9800 . ?

loop_
_geom_hbond_atom_site_label_D
_geom_hbond_atom_site_label_H
_geom_hbond_atom_site_label_A
_geom_hbond_distance_DH
_geom_hbond_distance_HA
_geom_hbond_distance_DA
_geom_hbond_angle_DHA
_geom_hbond_site_symmetry_A
C4 H4 O2 0.95 2.53 3.4774(12) 174.0 2_545

loop_
_geom_torsion_atom_site_label_1
_geom_torsion_atom_site_label_2
_geom_torsion_atom_site_label_3
_geom_torsion_atom_site_label_4
_geom_torsion
_geom_torsion_site_symmetry_1
_geom_torsion_site_symmetry_2
_geom_torsion_site_symmetry_3
_geom_torsion_site_symmetry_4
_geom_torsion_publ_flag
C9 N1 C2 C3 -0.07(13) . . . . ?
C9 N1 C2 C11 179.25(7) . . . . ?
N1 C2 C3 C4 -0.31(14) . . . . ?
C11 C2 C3 C4 -179.64(8) . . . . ?
C2 C3 C4 C10 0.28(13) . . . . ?
C10 C5 C6 C7 -0.05(15) . . . . ?
C5 C6 C7 C8 -0.71(15) . . . . ?
C6 C7 C8 C9 0.93(14) . . . . ?
C2 N1 C9 C8 -179.30(8) . . . . ?
C2 N1 C9 C10 0.49(13) . . . . ?
C7 C8 C9 N1 179.39(8) . . . . ?
C7 C8 C9 C10 -0.41(13) . . . . ?
C3 C4 C10 C5 179.69(8) . . . . ?
C3 C4 C10 C9 0.10(13) . . . . ?
C6 C5 C10 C4 -179.03(9) . . . . ?
C6 C5 C10 C9 0.56(13) . . . . ?
N1 C9 C10 C4 -0.51(13) . . . . ?
C8 C9 C10 C4 179.28(8) . . . . ?
N1 C9 C10 C5 179.89(8) . . . . ?
C8 C9 C10 C5 -0.33(13) . . . . ?
C12 O1 C11 O2 0.75(14) . . . . ?
C12 O1 C11 C2 -178.80(7) . . . . ?
N1 C2 C11 O2 -174.79(9) . . . . ?
C3 C2 C11 O2 4.58(14) . . . . ?
N1 C2 C11 O1 4.77(12) . . . . ?
C3 C2 C11 O1 -175.86(8) . . . . ?

loop_
_cod_related_entry_id
_cod_related_entry_database
_cod_related_entry_code
1 ChemSpider 373316
